data_1551021
loop_
_publ_author_name
'Hinatsu, Y.'
'Doi, Y.'

_publ_section_title
;
 Studies on phase transitions of rare earth tantalites (Sm1-xLnx)3TaO7 (Ln
 = Nd, Eu) with fluorite-related structure
;
_journal_name_full 'Journal of the Ceramic Society of Japan'
_journal_page_first 273
_journal_page_last 278
_journal_volume 127
_journal_year 2019
_chemical_formula_sum 'Nd3 O7 Ta'
_chemical_name_common Nd3TaO7
_space_group_IT_number 20
_space_group_name_H-M_alt 'C 2 2 21'
_symmetry_space_group_name_Hall 'C 2c 2'
_symmetry_space_group_name_H-M 'C 2 2 21'
_cell_angle_alpha 90
_cell_angle_beta 90
_cell_angle_gamma 90
_cell_formula_units_Z 4
_cell_length_a 10.8250(4)
_cell_length_b 7.6099(3)
_cell_length_c 7.6814(3)
_cell_volume 632.77(4)
_diffrn_ambient_temperature 298
_cod_data_source_file Nd3TaO7.cif
_cod_data_source_block Nd3TaO7
_cod_original_formula_sum 'Nd3 Ta O7'
_cod_database_code 1551021

loop_
_space_group_symop_operation_xyz
'x, y, z'
'-x, -y, z+1/2'
'-x, y, -z+1/2'
'x, -y, -z'
'x+1/2, y+1/2, z'
'-x+1/2, -y+1/2, z+1/2'
'-x+1/2, y+1/2, -z+1/2'
'x+1/2, -y+1/2, -z'

loop_
_atom_site_label
_atom_site_occupancy
_atom_site_fract_x
_atom_site_fract_y
_atom_site_fract_z
_atom_site_adp_type
_atom_site_B_iso_or_equiv
_atom_site_type_symbol
Nd1 1.0 0.000000 0.4896(15) 0.250000 Biso 0.34(4) Nd
Nd2 1.0 0.2331(2) 0.2343(4) 0.0010(10) Biso 0.34 Nd
Ta 1.0 0.000000 0.9992(9) 0.250000 Biso 0.51(8) Ta
O1 1.0 0.127(5) 0.198(7) 0.277(9) Biso 1.59(7) O
O2 1.0 0.115(6) 0.790(4) 0.276(4) Biso 1.59 O
O3 1.0 0.129(5) 0.500000 0.000000 Biso 1.59 O
O4 1.0 0.136(5) 0.500000 0.500000 Biso 1.59 O
O5 1.0 0.054(5) 0.000000 0.000000 Biso 1.59 O
